data_2107666
loop_
_publ_author_name
'Reilly, Anthony M.'
'Cooper, Richard I.'
'Adjiman, Claire S.'
'Bhattacharya, Saswata'
'Boese, A. Daniel'
'Brandenburg, Jan Gerit'
'Bygrave, Peter J.'
'Bylsma, Rita'
'Campbell, Josh E.'
'Car, Roberto'
'Case, David H.'
'Chadha, Renu'
'Cole, Jason C.'
'Cosburn, Katherine'
'Cuppen, Herma M.'
'Curtis, Farren'
'Day, Graeme M.'
'DiStasio Jr, Robert A.'
'Dzyabchenko, Alexander'
'van Eijck, Bouke P.'
'Elking, Dennis M.'
'van den Ende, Joost A.'
'Facelli, Julio C.'
'Ferraro, Marta B.'
'Fusti-Molnar, Laszlo'
'Gatsiou, Christina-Anna'
'Gee, Thomas S.'
'de Gelder, Ren\'e'
'Ghiringhelli, Luca M.'
'Goto, Hitoshi'
'Grimme, Stefan'
'Guo, Rui'
'Hofmann, Detlef W. M.'
'Hoja, Johannes'
'Hylton, Rebecca K.'
'Iuzzolino, Luca'
'Jankiewicz, Wojciech'
'de Jong, Dani\"el T.'
'Kendrick, John'
'de Klerk, Niek J. J.'
'Ko, Hsin-Yu'
'Kuleshova, Liudmila N.'
'Li, Xiayue'
'Lohani, Sanjaya'
'Leusen, Frank J. J.'
'Lund, Albert M.'
'Lv, Jian'
'Ma, Yanming'
'Marom, Noa'
'Masunov, Art\"em E.'
'McCabe, Patrick'
'McMahon, David P.'
'Meekes, Hugo'
'Metz, Michael P.'
'Misquitta, Alston J.'
'Mohamed, Sharmarke'
'Monserrat, Bartomeu'
'Needs, Richard J.'
'Neumann, Marcus A.'
'Nyman, Jonas'
'Obata, Shigeaki'
'Oberhofer, Harald'
'Oganov, Artem R.'
'Orendt, Anita M.'
'Pagola, Gabriel I.'
'Pantelides, Constantinos C.'
'Pickard, Chris J.'
'Podeszwa, Rafal'
'Price, Louise S.'
'Price, Sarah L.'
'Pulido, Angeles'
'Read, Murray G.'
'Reuter, Karsten'
'Schneider, Elia'
'Schober, Christoph'
'Shields, Gregory P.'
'Singh, Pawanpreet'
'Sugden, Isaac J.'
'Szalewicz, Krzysztof'
'Taylor, Christopher R.'
'Tkatchenko, Alexandre'
'Tuckerman, Mark E.'
'Vacarro, Francesca'
'Vasileiadis, Manolis'
'Vazquez-Mayagoitia, Alvaro'
'Vogt, Leslie'
'Wang, Yanchao'
'Watson, Rona E.'
'de Wijs, Gilles A.'
'Yang, Jack'
'Zhu, Qiang'
'Groom, Colin R.'

_publ_section_title
;
 Report on the sixth blind test of organic crystal structure prediction
 methods
;
_journal_issue 4
_journal_name_full 'Acta Crystallographica Section B'
_journal_page_first 439
_journal_page_last 459
_journal_paper_doi 10.1107/S2052520616007447
_journal_volume 72
_journal_year 2016
_chemical_compound_source 'see text'
_chemical_formula_moiety 'C21 H17 Cl2 N O2'
_chemical_formula_sum 'C21 H17 Cl2 N O2'
_chemical_formula_weight 386.26
_space_group_IT_number 2
_symmetry_cell_setting triclinic
_symmetry_Int_Tables_number 2
_symmetry_space_group_name_Hall '-P 1'
_symmetry_space_group_name_H-M 'P -1'
_atom_sites_solution_hydrogens ' ?'
_atom_sites_solution_primary ' ?'
_atom_sites_solution_secondary ' ?'
_cell_angle_alpha 86.3950
_cell_angle_beta 83.1640
_cell_angle_gamma 78.7810
_cell_formula_units_Z 2
_cell_length_a 6.98490
_cell_length_b 9.14300
_cell_length_c 16.00910
_cell_volume 994.893
_computing_publication_material 'PLATON (Spek, 2003)'
_diffrn_radiation_probe x-ray
_diffrn_radiation_type MoK\a
_diffrn_radiation_wavelength 0.71073
_diffrn_reflns_reduction_process
;
;
_exptl_absorpt_coefficient_mu 0.340
_exptl_absorpt_correction_type ' ?'
_exptl_crystal_colour ' ?'
_exptl_crystal_density_diffrn 1.289
_exptl_crystal_density_method 'Not Measured'
_exptl_crystal_description ' ?'
_exptl_crystal_F_000 400
_refine_ls_extinction_method ' ?'
_refine_ls_hydrogen_treatment ' ?'
_refine_ls_number_restraints 0
_refine_ls_weighting_scheme ?
_cod_data_source_file XXIII-1_Goto_Obata.cif
_cod_data_source_block XXIII_R026
_cod_struct_determination_method theoretical
_cod_database_code 2107666

loop_
_symmetry_equiv_pos_site_id
_symmetry_equiv_pos_as_xyz
1 x,y,z
2 -x,-y,-z

loop_
_atom_site_label
_atom_site_type_symbol
_atom_site_thermal_displace_type
_atom_site_fract_x
_atom_site_fract_y
_atom_site_fract_z
_atom_site_occupancy
_atom_site_U_iso_or_equiv
Cl1 Cl Uiso 0.26529 0.99535 0.64056 1.000 0.0500
Cl2 Cl Uiso -0.15031 0.88370 0.69191 1.000 0.0500
O1 O Uiso 1.31054 0.17206 0.04011 1.000 0.0500
O2 O Uiso 1.36725 0.01304 -0.06485 1.000 0.0500
N1 N Uiso 0.96378 0.32413 0.08213 1.000 0.0500
C1 C Uiso -0.06175 0.73799 0.54876 1.000 0.0500
C2 C Uiso 0.00092 0.83106 0.60140 1.000 0.0500
C3 C Uiso 0.17901 0.87902 0.57905 1.000 0.0500
C4 C Uiso 0.29306 0.83390 0.50384 1.000 0.0500
C5 C Uiso 0.23002 0.74147 0.45039 1.000 0.0500
C6 C Uiso 0.05239 0.69316 0.47392 1.000 0.0500
C7 C Uiso 0.35268 0.69241 0.36921 1.000 0.0500
C8 C Uiso 0.51135 0.55571 0.38416 1.000 0.0500
C9 C Uiso 0.62640 0.49702 0.30366 1.000 0.0500
C10 C Uiso 0.80411 0.54057 0.27418 1.000 0.0500
C11 C Uiso 0.91453 0.48034 0.20155 1.000 0.0500
C12 C Uiso 0.84878 0.37835 0.15551 1.000 0.0500
C13 C Uiso 0.66778 0.33914 0.18379 1.000 0.0500
C14 C Uiso 0.55788 0.39707 0.25723 1.000 0.0500
C15 C Uiso 0.91721 0.27829 0.00583 1.000 0.0500
C16 C Uiso 0.73011 0.32932 -0.02040 1.000 0.0500
C17 C Uiso 0.67695 0.28259 -0.09424 1.000 0.0500
C18 C Uiso 0.81025 0.18136 -0.14334 1.000 0.0500
C19 C Uiso 0.99763 0.12919 -0.11946 1.000 0.0500
C20 C Uiso 1.05299 0.17745 -0.04561 1.000 0.0500
C21 C Uiso 1.25570 0.11202 -0.02594 1.000 0.0500
H1 H Uiso -0.20022 0.70054 0.56556 1.000 0.0600
H2 H Uiso 0.43122 0.87169 0.48640 1.000 0.0600
H3 H Uiso 0.00092 0.62084 0.43373 1.000 0.0600
H4 H Uiso 0.41905 0.78497 0.33981 1.000 0.0600
H5 H Uiso 0.25650 0.66810 0.32455 1.000 0.0600
H6 H Uiso 0.44550 0.46598 0.41754 1.000 0.0600
H7 H Uiso 0.61250 0.58239 0.42589 1.000 0.0600
H8 H Uiso 0.85905 0.62139 0.30712 1.000 0.0600
H9 H Uiso 1.05329 0.51471 0.18021 1.000 0.0600
H10 H Uiso 0.61284 0.25869 0.15042 1.000 0.0600
H11 H Uiso 0.41943 0.36167 0.27792 1.000 0.0600
H12 H Uiso 1.11191 0.30714 0.08545 1.000 0.0600
H13 H Uiso 0.62315 0.40843 0.01694 1.000 0.0600
H14 H Uiso 0.53056 0.32434 -0.11260 1.000 0.0600
H15 H Uiso 0.76786 0.14230 -0.19978 1.000 0.0600
H16 H Uiso 1.10007 0.04882 -0.15830 1.000 0.0600
H17 H Uiso 1.44108 0.11135 0.04999 1.000 0.0750

loop_
_atom_type_symbol
_atom_type_description
_atom_type_scat_dispersion_real
_atom_type_scat_dispersion_imag
_atom_type_scat_source
C C 0.0033 0.0016 ' International Tables Vol C Tables 4.2.6.8 and 6.1.1.4'
H H 0.0000 0.0000 ' International Tables Vol C Tables 4.2.6.8 and 6.1.1.4'
Cl Cl 0.1484 0.1585 ' International Tables Vol C Tables 4.2.6.8 and 6.1.1.4'
N N 0.0061 0.0033 ' International Tables Vol C Tables 4.2.6.8 and 6.1.1.4'
O O 0.0106 0.0060 ' International Tables Vol C Tables 4.2.6.8 and 6.1.1.4'

loop_
_geom_angle_atom_site_label_1
_geom_angle_atom_site_label_2
_geom_angle_atom_site_label_3
_geom_angle
_geom_angle_publ_flag
C21 O1 H17 105.00 no
C12 N1 C15 132.92 yes
C15 N1 H12 113.00 no
C12 N1 H12 114.00 no
C2 C1 C6 120.23 no
Cl2 C2 C3 122.82 yes
Cl2 C2 C1 117.38 yes
C1 C2 C3 119.79 no
Cl1 C3 C2 122.44 yes
Cl1 C3 C4 117.75 yes
C2 C3 C4 119.80 no
C3 C4 C5 120.64 no
C6 C5 C7 120.22 no
C4 C5 C6 118.95 no
C4 C5 C7 120.82 no
C1 C6 C5 120.57 no
C5 C7 C8 111.40 no
C7 C8 C9 112.70 no
C8 C9 C10 120.67 no
C8 C9 C14 120.60 no
C10 C9 C14 118.73 no
C9 C10 C11 120.34 no
C10 C11 C12 121.29 no
N1 C12 C11 118.76 yes
N1 C12 C13 123.17 yes
C11 C12 C13 118.04 no
C12 C13 C14 120.99 no
C9 C14 C13 120.55 no
C16 C15 C20 117.71 no
N1 C15 C20 121.87 yes
N1 C15 C16 120.40 yes
C15 C16 C17 121.94 no
C16 C17 C18 119.81 no
C17 C18 C19 119.76 no
C18 C19 C20 120.69 no
C19 C20 C21 115.75 no
C15 C20 C19 120.08 no
C15 C20 C21 124.14 no
O1 C21 O2 121.17 yes
O1 C21 C20 114.04 yes
O2 C21 C20 124.79 yes
C2 C1 H1 120.00 no
C6 C1 H1 120.00 no
C3 C4 H2 120.00 no
C5 C4 H2 120.00 no
C1 C6 H3 119.00 no
C5 C6 H3 120.00 no
C5 C7 H4 110.00 no
C5 C7 H5 109.00 no
C8 C7 H4 110.00 no
C8 C7 H5 110.00 no
H4 C7 H5 106.00 no
C7 C8 H6 110.00 no
C7 C8 H7 110.00 no
C9 C8 H6 109.00 no
C9 C8 H7 109.00 no
H6 C8 H7 105.00 no
C9 C10 H8 121.00 no
C11 C10 H8 119.00 no
C10 C11 H9 119.00 no
C12 C11 H9 120.00 no
C12 C13 H10 120.00 no
C14 C13 H10 119.00 no
C9 C14 H11 121.00 no
C13 C14 H11 119.00 no
C15 C16 H13 120.00 no
C17 C16 H13 118.00 no
C16 C17 H14 120.00 no
C18 C17 H14 120.00 no
C17 C18 H15 120.00 no
C19 C18 H15 120.00 no
C18 C19 H16 119.00 no
C20 C19 H16 120.00 no

loop_
_geom_bond_atom_site_label_1
_geom_bond_atom_site_label_2
_geom_bond_distance
_geom_bond_publ_flag
Cl1 C3 1.7282 yes
Cl2 C2 1.7241 yes
O1 C21 1.3481 yes
O2 C21 1.2227 yes
O1 H17 1.0000 no
N1 C12 1.4017 yes
N1 C15 1.4091 yes
N1 H12 1.0200 no
C1 C6 1.3951 no
C1 C2 1.3960 no
C2 C3 1.3979 no
C3 C4 1.4003 no
C4 C5 1.4020 no
C5 C7 1.5109 no
C5 C6 1.3991 no
C7 C8 1.5278 no
C8 C9 1.5057 no
C9 C14 1.3989 no
C9 C10 1.3969 no
C10 C11 1.3971 no
C11 C12 1.3991 no
C12 C13 1.3970 no
C13 C14 1.3991 no
C15 C20 1.4132 no
C15 C16 1.4038 no
C16 C17 1.3955 no
C17 C18 1.3869 no
C18 C19 1.3928 no
C19 C20 1.4081 no
C20 C21 1.4882 no
C1 H1 1.0900 no
C4 H2 1.0900 no
C6 H3 1.0900 no
C7 H4 1.1000 no
C7 H5 1.1000 no
C8 H6 1.1000 no
C8 H7 1.1000 no
C10 H8 1.0900 no
C11 H9 1.0900 no
C13 H10 1.0900 no
C14 H11 1.0900 no
C16 H13 1.0800 no
C17 H14 1.0900 no
C18 H15 1.0800 no
C19 H16 1.0900 no

loop_
_geom_hbond_atom_site_label_D
_geom_hbond_atom_site_label_H
_geom_hbond_atom_site_label_A
_geom_hbond_distance_DH
_geom_hbond_distance_HA
_geom_hbond_distance_DA
_geom_hbond_angle_DHA
_geom_hbond_site_symmetry_A
_geom_hbond_publ_flag
N1 H12 O1 1.0200 1.7800 2.5829 132.00 . yes
O1 H17 O2 1.0000 1.6100 2.5946 169.00 2_855 yes

loop_
_geom_torsion_atom_site_label_1
_geom_torsion_atom_site_label_2
_geom_torsion_atom_site_label_3
_geom_torsion_atom_site_label_4
_geom_torsion
_geom_torsion_publ_flag
C12 N1 C15 C20 -155.50 no
C12 N1 C15 C16 22.80 no
C15 N1 C12 C11 -148.36 no
C15 N1 C12 C13 29.55 no
C2 C1 C6 C5 -0.42 no
C6 C1 C2 C3 -0.19 no
C6 C1 C2 Cl2 179.03 no
Cl2 C2 C3 Cl1 0.33 no
C1 C2 C3 Cl1 179.50 no
C1 C2 C3 C4 0.25 no
Cl2 C2 C3 C4 -178.92 no
Cl1 C3 C4 C5 -178.99 no
C2 C3 C4 C5 0.29 no
C3 C4 C5 C6 -0.88 no
C3 C4 C5 C7 -179.95 no
C6 C5 C7 C8 -95.19 no
C4 C5 C7 C8 83.86 no
C7 C5 C6 C1 -179.97 no
C4 C5 C6 C1 0.95 no
C5 C7 C8 C9 175.69 no
C7 C8 C9 C14 -85.48 no
C7 C8 C9 C10 94.92 no
C8 C9 C10 C11 177.02 no
C8 C9 C14 C13 -178.07 no
C10 C9 C14 C13 1.54 no
C14 C9 C10 C11 -2.59 no
C9 C10 C11 C12 1.54 no
C10 C11 C12 N1 178.63 no
C10 C11 C12 C13 0.60 no
N1 C12 C13 C14 -179.60 no
C11 C12 C13 C14 -1.67 no
C12 C13 C14 C9 0.61 no
N1 C15 C16 C17 -177.96 no
C20 C15 C16 C17 0.41 no
N1 C15 C20 C19 177.11 no
N1 C15 C20 C21 -0.88 no
C16 C15 C20 C19 -1.24 no
C16 C15 C20 C21 -179.23 no
C15 C16 C17 C18 0.83 no
C16 C17 C18 C19 -1.23 no
C17 C18 C19 C20 0.39 no
C18 C19 C20 C15 0.86 no
C18 C19 C20 C21 179.02 no
C15 C20 C21 O1 -8.45 no
C15 C20 C21 O2 171.82 no
C19 C20 C21 O1 173.48 no
C19 C20 C21 O2 -6.25 no
